data_4340762
loop_
_publ_author_name
'Lin, Jian'
'Diefenbach, Kariem'
'Kikugawa, Naoki'
'Baumbach, Ryan E.'
'Albrecht-Schmitt, Thomas E'

_publ_section_title
;
 Dimensional and coordination number reductions in a large family of
 lanthanide tellurite sulfates.
;
_journal_issue 16
_journal_name_full 'Inorganic chemistry'
_journal_page_first 8555
_journal_page_last 8564
_journal_paper_doi 10.1021/ic501163x
_journal_volume 53
_journal_year 2014
_chemical_formula_moiety Yb2(Te2O5)(SO4)2
_chemical_formula_sum 'O13 S2 Te2 Yb2'
_chemical_formula_weight 873.40
_chemical_melting_point ?
_chemical_name_common 'Ytterbium tellurite sulfate'
_chemical_name_systematic
; 
 ? 
;
_space_group_IT_number 2
_symmetry_cell_setting triclinic
_symmetry_space_group_name_Hall '-P 1'
_symmetry_space_group_name_H-M 'P -1'
_atom_sites_solution_hydrogens none
_atom_sites_solution_primary direct
_atom_sites_solution_secondary difmap
_audit_creation_method SHELXL-97
_cell_angle_alpha 88.4150(10)
_cell_angle_beta 87.2720(10)
_cell_angle_gamma 72.2410(10)
_cell_formula_units_Z 2
_cell_length_a 5.3243(6)
_cell_length_b 8.2148(9)
_cell_length_c 13.2547(14)
_cell_measurement_reflns_used 2545
_cell_measurement_temperature 298(2)
_cell_measurement_theta_max 27.59
_cell_measurement_theta_min 1.54
_cell_volume 551.43(10)
_computing_cell_refinement 'smart saint'
_computing_data_collection smart
_computing_data_reduction SAINT
_computing_molecular_graphics 'SHELXP-97 (Sheldrick, 1997)'
_computing_publication_material 'SHELXCIF-97 (Sheldrick, 2000)'
_computing_structure_refinement 'SHELXL-97 (Sheldrick, 1997)'
_computing_structure_solution 'SHELXS-97 (Sheldrick, 1990)'
_diffrn_ambient_temperature 298(2)
_diffrn_detector_area_resol_mean 0
_diffrn_measured_fraction_theta_full 0.976
_diffrn_measured_fraction_theta_max 0.976
_diffrn_measurement_device_type 'BRUKER apex II'
_diffrn_measurement_method '0.5 wide w/ exposures'
_diffrn_radiation_monochromator 'Quazar optics'
_diffrn_radiation_source 'Imus microfocused'
_diffrn_radiation_type MoK\a
_diffrn_radiation_wavelength 0.71073
_diffrn_reflns_av_R_equivalents 0.0225
_diffrn_reflns_av_sigmaI/netI 0.0238
_diffrn_reflns_limit_h_max 6
_diffrn_reflns_limit_h_min -6
_diffrn_reflns_limit_k_max 10
_diffrn_reflns_limit_k_min -10
_diffrn_reflns_limit_l_max 16
_diffrn_reflns_limit_l_min -17
_diffrn_reflns_number 6350
_diffrn_reflns_theta_full 27.59
_diffrn_reflns_theta_max 27.59
_diffrn_reflns_theta_min 1.54
_exptl_absorpt_coefficient_mu 22.489
_exptl_absorpt_correction_T_max 0.667
_exptl_absorpt_correction_T_min 0.236
_exptl_absorpt_correction_type numerical
_exptl_absorpt_process_details SHELTXPREP
_exptl_crystal_colour Colorless
_exptl_crystal_density_diffrn 5.260
_exptl_crystal_density_meas ?
_exptl_crystal_density_method 'not measured'
_exptl_crystal_description Tablet
_exptl_crystal_F_000 760
_exptl_crystal_size_max 0.075
_exptl_crystal_size_mid 0.055
_exptl_crystal_size_min 0.018
_refine_diff_density_max 1.086
_refine_diff_density_min -1.802
_refine_diff_density_rms 0.265
_refine_ls_extinction_method none
_refine_ls_goodness_of_fit_ref 1.176
_refine_ls_hydrogen_treatment none
_refine_ls_matrix_type full
_refine_ls_number_parameters 172
_refine_ls_number_reflns 2486
_refine_ls_number_restraints 0
_refine_ls_restrained_S_all 1.176
_refine_ls_R_factor_all 0.0193
_refine_ls_R_factor_gt 0.0186
_refine_ls_shift/su_max 0.001
_refine_ls_shift/su_mean 0.000
_refine_ls_structure_factor_coef Fsqd
_refine_ls_weighting_details 'calc w=1/[\s^2^(Fo^2^)+(0.0182P)^2^+1.3247P] where P=(Fo^2^+2Fc^2^)/3'
_refine_ls_weighting_scheme calc
_refine_ls_wR_factor_gt 0.0457
_refine_ls_wR_factor_ref 0.0461
_reflns_number_gt 2429
_reflns_number_total 2486
_reflns_threshold_expression >2sigma(I)
_cod_data_source_file ic501163x_si_002.cif
_cod_data_source_block Yb4
_cod_depositor_comments
;
The following automatic conversions were performed:

'_chemical_melting_point' value 'N/A' was changed to '?' - the value
is undefined or not given.

'_symmetry_cell_setting' value
'Triclinic' changed to 'triclinic' according to
/usr/data/users/saulius/crontab/automatic-downloads/rss-feeds/ACS/lib/dictionaries/cif_core.dic
dictionary named 'cif_core.dic' version 2.4.2 from 2011-04-26.

Automatic conversion script
Id: cif_fix_values 2281 2013-09-26 08:29:07Z andrius 

 Adding full bibliography for 4340748--4340769.cif.

The following automatic conversions were performed:

'_exptl_crystal_density_meas' value 'N/A' was changed to '?' - the
value is perceived as not measured.

Automatic conversion script
Id: cif_fix_values 3008 2015-01-20 13:52:24Z robertas 
;
_cod_original_sg_symbol_H-M P-1
_cod_database_code 4340762

loop_
_symmetry_equiv_pos_as_xyz
'x, y, z'
'-x, -y, -z'

loop_
_atom_site_label
_atom_site_type_symbol
_atom_site_fract_x
_atom_site_fract_y
_atom_site_fract_z
_atom_site_U_iso_or_equiv
_atom_site_adp_type
_atom_site_occupancy
_atom_site_symmetry_multiplicity
_atom_site_calc_flag
Yb1 Yb 0.76232(3) 0.77589(2) 0.126945(13) 0.00862(6) Uani 1 1 d
Yb2 Yb 0.09437(3) 0.22981(2) 0.378403(13) 0.00915(6) Uani 1 1 d
Te1 Te 0.45974(5) 0.44524(4) 0.11667(2) 0.01007(7) Uani 1 1 d
Te2 Te 0.44349(5) 0.57346(4) 0.36439(2) 0.01043(7) Uani 1 1 d
S1 S 0.7350(2) 0.91967(14) 0.37849(8) 0.0096(2) Uani 1 1 d
S2 S 1.1080(2) 1.08662(14) 0.12615(8) 0.0101(2) Uani 1 1 d
O1 O 0.5872(6) 0.5811(4) 0.2281(2) 0.0136(6) Uani 1 1 d
O2 O 0.6051(6) 0.5959(4) 0.0380(2) 0.0148(6) Uani 1 1 d
O3 O 0.1279(6) 0.5848(4) 0.1330(3) 0.0172(7) Uani 1 1 d
O4 O 0.8577(7) 0.8289(5) 0.2871(2) 0.0211(7) Uani 1 1 d
O5 O 0.8860(7) 1.0232(4) 0.1087(3) 0.0195(7) Uani 1 1 d
O6 O 0.3486(7) 0.9434(5) 0.1398(3) 0.0280(9) Uani 1 1 d
O7 O 0.8517(8) 0.8043(5) -0.0417(3) 0.0268(9) Uani 1 1 d
O8 O 0.7426(6) 0.4346(4) 0.4245(2) 0.0163(7) Uani 1 1 d
O9 O 0.3076(7) 0.4021(5) 0.3322(3) 0.0195(7) Uani 1 1 d
O10 O 0.7826(7) 0.7935(4) 0.4622(3) 0.0198(7) Uani 1 1 d
O11 O 1.0491(7) 1.1935(4) 0.2168(2) 0.0181(7) Uani 1 1 d
O12 O 0.4524(7) 0.9927(5) 0.3655(3) 0.0229(8) Uani 1 1 d
O13 O 0.8529(7) 1.0522(5) 0.4012(3) 0.0236(8) Uani 1 1 d

loop_
_atom_site_aniso_label
_atom_site_aniso_U_11
_atom_site_aniso_U_22
_atom_site_aniso_U_33
_atom_site_aniso_U_23
_atom_site_aniso_U_13
_atom_site_aniso_U_12
Yb1 0.00840(10) 0.00840(10) 0.00865(10) -0.00130(7) -0.00002(7) -0.00191(7)
Yb2 0.00970(10) 0.00947(11) 0.00887(10) -0.00084(7) -0.00024(7) -0.00372(7)
Te1 0.00876(13) 0.00758(14) 0.01293(14) -0.00074(10) 0.00089(10) -0.00125(10)
Te2 0.01083(14) 0.00881(14) 0.01129(14) 0.00006(10) -0.00039(10) -0.00247(11)
S1 0.0110(5) 0.0091(5) 0.0085(5) -0.0011(4) -0.0003(4) -0.0026(4)
S2 0.0120(5) 0.0087(5) 0.0095(5) -0.0011(4) 0.0003(4) -0.0033(4)
O1 0.0182(16) 0.0158(16) 0.0095(14) -0.0010(12) 0.0030(12) -0.0098(13)
O2 0.0191(16) 0.0183(17) 0.0103(15) -0.0014(12) 0.0004(12) -0.0106(13)
O3 0.0093(15) 0.0150(16) 0.0222(17) -0.0037(13) 0.0004(13) 0.0040(12)
O4 0.0247(18) 0.0246(19) 0.0110(16) -0.0066(14) 0.0032(13) -0.0031(15)
O5 0.0217(17) 0.0203(18) 0.0209(18) -0.0007(14) -0.0006(14) -0.0128(15)
O6 0.0162(17) 0.0199(19) 0.043(2) -0.0092(17) -0.0051(16) 0.0033(15)
O7 0.054(3) 0.027(2) 0.0092(16) -0.0003(14) 0.0037(16) -0.0267(19)
O8 0.0119(15) 0.0162(17) 0.0178(16) -0.0016(13) -0.0037(12) 0.0005(13)
O9 0.0216(17) 0.0234(18) 0.0197(17) -0.0014(14) -0.0020(14) -0.0160(15)
O10 0.0328(19) 0.0144(17) 0.0138(16) 0.0038(13) -0.0065(14) -0.0090(15)
O11 0.0241(18) 0.0183(17) 0.0118(16) -0.0049(13) -0.0015(13) -0.0057(14)
O12 0.0126(16) 0.0233(19) 0.030(2) -0.0024(15) -0.0041(14) -0.0015(14)
O13 0.031(2) 0.0236(19) 0.0236(19) -0.0024(15) 0.0010(15) -0.0191(16)

loop_
_atom_type_symbol
_atom_type_description
_atom_type_scat_dispersion_real
_atom_type_scat_dispersion_imag
_atom_type_scat_source
O O 0.0106 0.0060 'International Tables Vol C Tables 4.2.6.8 and 6.1.1.4'
S S 0.1246 0.1234 'International Tables Vol C Tables 4.2.6.8 and 6.1.1.4'
Te Te -0.5308 1.6751 'International Tables Vol C Tables 4.2.6.8 and 6.1.1.4'
Yb Yb -0.3850 5.5486 'International Tables Vol C Tables 4.2.6.8 and 6.1.1.4'

loop_
_geom_angle_atom_site_label_1
_geom_angle_atom_site_label_2
_geom_angle_atom_site_label_3
_geom_angle
_geom_angle_site_symmetry_1
_geom_angle_site_symmetry_3
O3 Yb1 O6 168.88(15) 1_655 .
O3 Yb1 O7 87.81(14) 1_655 .
O6 Yb1 O7 100.39(15) . .
O3 Yb1 O2 89.34(13) 1_655 .
O6 Yb1 O2 86.43(13) . .
O7 Yb1 O2 70.24(12) . .
O3 Yb1 O4 82.84(13) 1_655 .
O6 Yb1 O4 94.20(14) . .
O7 Yb1 O4 145.76(13) . .
O2 Yb1 O4 142.03(13) . .
O3 Yb1 O5 102.34(13) 1_655 .
O6 Yb1 O5 87.25(14) . .
O7 Yb1 O5 73.95(12) . .
O2 Yb1 O5 141.78(12) . .
O4 Yb1 O5 76.03(13) . .
O3 Yb1 O1 85.94(12) 1_655 .
O6 Yb1 O1 82.95(13) . .
O7 Yb1 O1 134.32(12) . .
O2 Yb1 O1 64.49(11) . .
O4 Yb1 O1 77.89(12) . .
O5 Yb1 O1 151.32(11) . .
O3 Yb1 Te1 88.03(9) 1_655 .
O6 Yb1 Te1 83.31(10) . .
O7 Yb1 Te1 98.96(9) . .
O2 Yb1 Te1 28.82(8) . .
O4 Yb1 Te1 113.47(9) . .
O5 Yb1 Te1 167.01(9) . .
O1 Yb1 Te1 35.68(7) . .
O9 Yb2 O8 93.26(13) . 1_455
O9 Yb2 O11 87.28(13) . 1_445
O8 Yb2 O11 104.89(12) 1_455 1_445
O9 Yb2 O13 170.84(13) . 1_445
O8 Yb2 O13 87.19(13) 1_455 1_445
O11 Yb2 O13 83.76(13) 1_445 1_445
O9 Yb2 O10 95.14(13) . 2_666
O8 Yb2 O10 88.66(12) 1_455 2_666
O11 Yb2 O10 166.11(13) 1_445 2_666
O13 Yb2 O10 94.02(13) 1_445 2_666
O9 Yb2 O12 94.48(14) . 1_545
O8 Yb2 O12 167.23(13) 1_455 1_545
O11 Yb2 O12 85.63(13) 1_445 1_545
O13 Yb2 O12 86.79(14) 1_445 1_545
O10 Yb2 O12 80.54(13) 2_666 1_545
O9 Yb2 Te2 92.20(10) . 1_455
O8 Yb2 Te2 19.67(8) 1_455 1_455
O11 Yb2 Te2 85.22(9) 1_445 1_455
O13 Yb2 Te2 85.13(10) 1_445 1_455
O10 Yb2 Te2 108.30(9) 2_666 1_455
O12 Yb2 Te2 168.40(9) 1_545 1_455
O3 Te1 O2 98.39(15) . .
O3 Te1 O1 90.41(14) . .
O2 Te1 O1 76.87(12) . .
O3 Te1 O2 90.88(14) . 2_665
O2 Te1 O2 74.12(14) . 2_665
O1 Te1 O2 150.83(12) . 2_665
O3 Te1 Yb1 95.18(11) . .
O2 Te1 Yb1 35.19(9) . .
O1 Te1 Yb1 41.69(8) . .
O2 Te1 Yb1 109.21(8) 2_665 .
O9 Te2 O8 96.68(15) . .
O9 Te2 O1 91.56(14) . .
O8 Te2 O1 99.27(14) . .
O9 Te2 Yb2 86.08(11) . 1_655
O8 Te2 Yb2 23.27(10) . 1_655
O1 Te2 Yb2 78.91(10) . 1_655
O12 S1 O13 110.8(2) . .
O12 S1 O4 109.1(2) . .
O13 S1 O4 111.0(2) . .
O12 S1 O10 109.9(2) . .
O13 S1 O10 108.7(2) . .
O4 S1 O10 107.2(2) . .
O5 S2 O7 110.5(2) . 2_775
O5 S2 O6 110.3(2) . 1_655
O7 S2 O6 110.0(2) 2_775 1_655
O5 S2 O11 109.5(2) . .
O7 S2 O11 106.8(2) 2_775 .
O6 S2 O11 109.6(2) 1_655 .
Te2 O1 Te1 116.87(15) . .
Te2 O1 Yb1 136.64(16) . .
Te1 O1 Yb1 102.63(12) . .
Te1 O2 Te1 105.88(14) . 2_665
Te1 O2 Yb1 115.99(14) . .
Te1 O2 Yb1 137.91(15) 2_665 .
Te1 O3 Yb1 168.2(2) . 1_455
S1 O4 Yb1 141.5(2) . .
S2 O5 Yb1 140.6(2) . .
S2 O6 Yb1 162.1(3) 1_455 .
S2 O7 Yb1 148.4(2) 2_775 .
Te2 O8 Yb2 137.06(17) . 1_655
Te2 O9 Yb2 148.86(19) . .
S1 O10 Yb2 139.0(2) . 2_666
S2 O11 Yb2 151.0(2) . 1_665
S1 O12 Yb2 146.4(2) . 1_565
S1 O13 Yb2 158.8(2) . 1_665

loop_
_geom_bond_atom_site_label_1
_geom_bond_atom_site_label_2
_geom_bond_distance
_geom_bond_site_symmetry_2
Yb1 O3 2.098(3) 1_655
Yb1 O6 2.215(3) .
Yb1 O7 2.284(3) .
Yb1 O2 2.285(3) .
Yb1 O4 2.290(3) .
Yb1 O5 2.322(3) .
Yb1 O1 2.429(3) .
Yb1 Te1 3.5640(4) .
Yb2 O9 2.129(3) .
Yb2 O8 2.176(3) 1_455
Yb2 O11 2.205(3) 1_445
Yb2 O13 2.226(3) 1_445
Yb2 O10 2.228(3) 2_666
Yb2 O12 2.276(3) 1_545
Yb2 Te2 3.7521(4) 1_455
Te1 O3 1.796(3) .
Te1 O2 1.911(3) .
Te1 O1 2.130(3) .
Te1 O2 2.148(3) 2_665
Te2 O9 1.836(3) .
Te2 O8 1.854(3) .
Te2 O1 1.935(3) .
Te2 Yb2 3.7520(4) 1_655
S1 O12 1.456(3) .
S1 O13 1.457(4) .
S1 O4 1.458(3) .
S1 O10 1.474(3) .
S2 O5 1.460(3) .
S2 O7 1.463(4) 2_775
S2 O6 1.466(4) 1_655
S2 O11 1.473(3) .
O2 Te1 2.148(3) 2_665
O3 Yb1 2.098(3) 1_455
O6 S2 1.466(4) 1_455
O7 S2 1.463(4) 2_775
O8 Yb2 2.176(3) 1_655
O10 Yb2 2.228(3) 2_666
O11 Yb2 2.205(3) 1_665
O12 Yb2 2.276(3) 1_565
O13 Yb2 2.226(3) 1_665

loop_
_geom_torsion_atom_site_label_1
_geom_torsion_atom_site_label_2
_geom_torsion_atom_site_label_3
_geom_torsion_atom_site_label_4
_geom_torsion
_geom_torsion_site_symmetry_1
_geom_torsion_site_symmetry_4
O3 Yb1 Te1 O3 170.6(2) 1_655 .
O6 Yb1 Te1 O3 -2.45(15) . .
O7 Yb1 Te1 O3 -101.96(16) . .
O2 Yb1 Te1 O3 -97.2(2) . .
O4 Yb1 Te1 O3 89.24(14) . .
O5 Yb1 Te1 O3 -46.1(4) . .
O1 Yb1 Te1 O3 84.77(17) . .
O3 Yb1 Te1 O2 -92.2(2) 1_655 .
O6 Yb1 Te1 O2 94.8(2) . .
O7 Yb1 Te1 O2 -4.7(2) . .
O4 Yb1 Te1 O2 -173.5(2) . .
O5 Yb1 Te1 O2 51.1(4) . .
O1 Yb1 Te1 O2 -178.0(2) . .
O3 Yb1 Te1 O1 85.79(16) 1_655 .
O6 Yb1 Te1 O1 -87.22(17) . .
O7 Yb1 Te1 O1 173.26(17) . .
O2 Yb1 Te1 O1 178.0(2) . .
O4 Yb1 Te1 O1 4.46(16) . .
O5 Yb1 Te1 O1 -130.9(4) . .
O3 Yb1 Te1 O2 -96.69(13) 1_655 2_665
O6 Yb1 Te1 O2 90.29(15) . 2_665
O7 Yb1 Te1 O2 -9.22(14) . 2_665
O2 Yb1 Te1 O2 -4.5(3) . 2_665
O4 Yb1 Te1 O2 -178.02(13) . 2_665
O5 Yb1 Te1 O2 46.6(4) . 2_665
O1 Yb1 Te1 O2 177.52(16) . 2_665
O9 Te2 O1 Te1 11.75(19) . .
O8 Te2 O1 Te1 108.78(18) . .
Yb2 Te2 O1 Te1 97.44(15) 1_655 .
O9 Te2 O1 Yb1 165.1(2) . .
O8 Te2 O1 Yb1 -97.9(2) . .
Yb2 Te2 O1 Yb1 -109.2(2) 1_655 .
O3 Te1 O1 Te2 64.25(19) . .
O2 Te1 O1 Te2 162.8(2) . .
O2 Te1 O1 Te2 156.78(19) 2_665 .
Yb1 Te1 O1 Te2 161.6(2) . .
O3 Te1 O1 Yb1 -97.34(15) . .
O2 Te1 O1 Yb1 1.18(13) . .
O2 Te1 O1 Yb1 -4.8(3) 2_665 .
O3 Yb1 O1 Te2 111.9(2) 1_655 .
O6 Yb1 O1 Te2 -67.5(2) . .
O7 Yb1 O1 Te2 -165.1(2) . .
O2 Yb1 O1 Te2 -156.8(3) . .
O4 Yb1 O1 Te2 28.4(2) . .
O5 Yb1 O1 Te2 3.5(4) . .
Te1 Yb1 O1 Te2 -155.8(3) . .
O3 Yb1 O1 Te1 -92.27(14) 1_655 .
O6 Yb1 O1 Te1 88.33(15) . .
O7 Yb1 O1 Te1 -9.3(2) . .
O2 Yb1 O1 Te1 -1.06(11) . .
O4 Yb1 O1 Te1 -175.81(15) . .
O5 Yb1 O1 Te1 159.26(19) . .
O3 Te1 O2 Te1 -88.52(16) . 2_665
O1 Te1 O2 Te1 -176.97(17) . 2_665
O2 Te1 O2 Te1 0.0 2_665 2_665
Yb1 Te1 O2 Te1 -175.6(3) . 2_665
O3 Te1 O2 Yb1 87.09(18) . .
O1 Te1 O2 Yb1 -1.36(15) . .
O2 Te1 O2 Yb1 175.6(3) 2_665 .
O3 Yb1 O2 Te1 87.11(18) 1_655 .
O6 Yb1 O2 Te1 -82.60(19) . .
O7 Yb1 O2 Te1 175.0(2) . .
O4 Yb1 O2 Te1 9.7(3) . .
O5 Yb1 O2 Te1 -163.57(15) . .
O1 Yb1 O2 Te1 1.29(14) . .
O3 Yb1 O2 Te1 -99.2(2) 1_655 2_665
O6 Yb1 O2 Te1 91.1(3) . 2_665
O7 Yb1 O2 Te1 -11.3(2) . 2_665
O4 Yb1 O2 Te1 -176.66(18) . 2_665
O5 Yb1 O2 Te1 10.1(4) . 2_665
O1 Yb1 O2 Te1 175.0(3) . 2_665
Te1 Yb1 O2 Te1 173.7(4) . 2_665
O2 Te1 O3 Yb1 17.7(10) . 1_455
O1 Te1 O3 Yb1 94.5(10) . 1_455
O2 Te1 O3 Yb1 -56.3(10) 2_665 1_455
Yb1 Te1 O3 Yb1 53.1(10) . 1_455
O12 S1 O4 Yb1 5.2(4) . .
O13 S1 O4 Yb1 -117.2(4) . .
O10 S1 O4 Yb1 124.2(4) . .
O3 Yb1 O4 S1 -165.5(4) 1_655 .
O6 Yb1 O4 S1 3.7(4) . .
O7 Yb1 O4 S1 119.2(4) . .
O2 Yb1 O4 S1 -85.8(4) . .
O5 Yb1 O4 S1 89.8(4) . .
O1 Yb1 O4 S1 -78.1(4) . .
Te1 Yb1 O4 S1 -80.8(4) . .
O7 S2 O5 Yb1 138.8(3) 2_775 .
O6 S2 O5 Yb1 17.0(4) 1_655 .
O11 S2 O5 Yb1 -103.8(3) . .
O3 Yb1 O5 S2 -21.3(4) 1_655 .
O6 Yb1 O5 S2 153.0(4) . .
O7 Yb1 O5 S2 -105.4(4) . .
O2 Yb1 O5 S2 -126.3(3) . .
O4 Yb1 O5 S2 58.0(3) . .
O1 Yb1 O5 S2 83.1(4) . .
Te1 Yb1 O5 S2 -163.63(14) . .
O3 Yb1 O6 S2 -176.4(6) 1_655 1_455
O7 Yb1 O6 S2 -39.4(8) . 1_455
O2 Yb1 O6 S2 -108.5(8) . 1_455
O4 Yb1 O6 S2 109.5(8) . 1_455
O5 Yb1 O6 S2 33.8(8) . 1_455
O1 Yb1 O6 S2 -173.2(8) . 1_455
Te1 Yb1 O6 S2 -137.3(8) . 1_455
O3 Yb1 O7 S2 -120.0(5) 1_655 2_775
O6 Yb1 O7 S2 67.6(5) . 2_775
O2 Yb1 O7 S2 149.9(5) . 2_775
O4 Yb1 O7 S2 -46.1(7) . 2_775
O5 Yb1 O7 S2 -16.5(5) . 2_775
O1 Yb1 O7 S2 157.9(4) . 2_775
Te1 Yb1 O7 S2 152.4(5) . 2_775
O9 Te2 O8 Yb2 63.5(3) . 1_655
O1 Te2 O8 Yb2 -29.2(3) . 1_655
O8 Te2 O9 Yb2 80.1(4) . .
O1 Te2 O9 Yb2 179.6(4) . .
Yb2 Te2 O9 Yb2 100.8(4) 1_655 .
O8 Yb2 O9 Te2 59.0(4) 1_455 .
O11 Yb2 O9 Te2 163.8(4) 1_445 .
O13 Yb2 O9 Te2 151.6(7) 1_445 .
O10 Yb2 O9 Te2 -29.9(4) 2_666 .
O12 Yb2 O9 Te2 -110.8(4) 1_545 .
Te2 Yb2 O9 Te2 78.7(4) 1_455 .
O12 S1 O10 Yb2 -105.8(3) . 2_666
O13 S1 O10 Yb2 15.7(4) . 2_666
O4 S1 O10 Yb2 135.8(3) . 2_666
O5 S2 O11 Yb2 101.6(5) . 1_665
O7 S2 O11 Yb2 -138.7(4) 2_775 1_665
O6 S2 O11 Yb2 -19.5(5) 1_655 1_665
O13 S1 O12 Yb2 -8.2(5) . 1_565
O4 S1 O12 Yb2 -130.7(4) . 1_565
O10 S1 O12 Yb2 112.0(4) . 1_565
O12 S1 O13 Yb2 -109.5(7) . 1_665
O4 S1 O13 Yb2 11.9(8) . 1_665
O10 S1 O13 Yb2 129.6(7) . 1_665
